data_4500005
loop_
_publ_author_name
'Scott G. Fleischman'
'Srinivasan S. Kuduva'
'Jennifer A. McMahon'
'Brian Moulton'
'Rosa D. Bailey Walsh'
'Na\'ir Rodr\'iguez-Hornedo'
'Michael J. Zaworotko'

_publ_section_title
;
 Crystal Engineering of the Composition of Pharmaceutical Phases:
 Multiple-Component Crystalline Solids Involving Carbamazepine
;
_journal_issue 6
_journal_name_full 'Crystal Growth & Design'
_journal_page_first 909
_journal_page_last 919
_journal_paper_doi 10.1021/cg034035x
_journal_volume 3
_journal_year 2003
_chemical_formula_sum 'C36 H28 N4 O4'
_chemical_formula_weight 580.64
_chemical_name_systematic
; 
 ? 
;
_space_group_IT_number 14
_symmetry_space_group_name_Hall '-P 2ybc'
_symmetry_space_group_name_H-M 'P 1 21/c 1'
_atom_sites_solution_hydrogens geom
_atom_sites_solution_primary direct
_atom_sites_solution_secondary difmap
_audit_creation_method SHELXL-97
_cell_angle_alpha 90.00
_cell_angle_beta 102.275(3)
_cell_angle_gamma 90.00
_cell_formula_units_Z 2
_cell_length_a 10.3335(18)
_cell_length_b 27.611(5)
_cell_length_c 4.9960(9)
_cell_measurement_temperature 100(2)
_cell_volume 1392.9(4)
_computing_structure_refinement 'SHELXL-97 (Sheldrick, 1997)'
_computing_structure_solution 'SHELXS-97 (Sheldrick, 1990)'
_diffrn_ambient_temperature 100(2)
_diffrn_measured_fraction_theta_full 0.934
_diffrn_measured_fraction_theta_max 0.934
_diffrn_radiation_monochromator graphite
_diffrn_radiation_source 'fine-focus sealed tube'
_diffrn_radiation_type MoK\a
_diffrn_radiation_wavelength 0.71073
_diffrn_reflns_av_R_equivalents 0.1136
_diffrn_reflns_av_sigmaI/netI 0.0859
_diffrn_reflns_limit_h_max 13
_diffrn_reflns_limit_h_min -13
_diffrn_reflns_limit_k_max 30
_diffrn_reflns_limit_k_min -35
_diffrn_reflns_limit_l_max 6
_diffrn_reflns_limit_l_min -6
_diffrn_reflns_number 8392
_diffrn_reflns_theta_full 28.24
_diffrn_reflns_theta_max 28.24
_diffrn_reflns_theta_min 2.02
_exptl_absorpt_coefficient_mu 0.084
_exptl_absorpt_correction_T_max 0.9958
_exptl_absorpt_correction_T_min 0.9594
_exptl_crystal_density_diffrn 1.232
_exptl_crystal_density_method 'not measured'
_exptl_crystal_F_000 540
_exptl_crystal_size_max 0.50
_exptl_crystal_size_mid 0.50
_exptl_crystal_size_min 0.05
_refine_diff_density_max 0.372
_refine_diff_density_min -0.284
_refine_diff_density_rms 0.058
_refine_ls_extinction_method none
_refine_ls_goodness_of_fit_ref 1.068
_refine_ls_hydrogen_treatment mixed
_refine_ls_matrix_type full
_refine_ls_number_parameters 199
_refine_ls_number_reflns 3223
_refine_ls_number_restraints 0
_refine_ls_restrained_S_all 1.068
_refine_ls_R_factor_all 0.0659
_refine_ls_R_factor_gt 0.0545
_refine_ls_shift/su_max 0.001
_refine_ls_shift/su_mean 0.000
_refine_ls_structure_factor_coef Fsqd
_refine_ls_weighting_details 'calc w=1/[\s^2^(Fo^2^)+(0.0551P)^2^+0.4213P] where P=(Fo^2^+2Fc^2^)/3'
_refine_ls_weighting_scheme calc
_refine_ls_wR_factor_gt 0.1358
_refine_ls_wR_factor_ref 0.1427
_reflns_number_gt 2707
_reflns_number_total 3223
_reflns_threshold_expression >2sigma(I)
_cod_data_source_file jm687.cif
_cod_data_source_block jm687
_cod_depositor_comments
;

2020-12-03
Z value and formula fixed to values more according to usual
chemical conventions.                 miguel
;
_cod_original_formula_sum 'C21 H16 N2 O3'
_cod_original_formula_weight 344.36
_cod_original_formula_units_Z 3
_cod_database_code 4500005

loop_
_symmetry_equiv_pos_as_xyz
'x, y, z'
'-x, y+1/2, -z+1/2'
'-x, -y, -z'
'x, -y-1/2, z-1/2'

loop_
_atom_site_label
_atom_site_type_symbol
_atom_site_fract_x
_atom_site_fract_y
_atom_site_fract_z
_atom_site_U_iso_or_equiv
_atom_site_adp_type
_atom_site_occupancy
_atom_site_symmetry_multiplicity
_atom_site_calc_flag
_atom_site_refinement_flags
_atom_site_disorder_assembly
_atom_site_disorder_group
C18 C 1.09530(16) 0.96883(7) 0.6646(4) 0.0228(4) Uani 1 1 d . . .
H18 H 1.1568 0.9478 0.7764 0.027 Uiso 1 1 calc R . .
C16 C 0.95892(16) 0.97249(6) 0.7106(3) 0.0201(4) Uani 1 1 d . . .
C17 C 0.86655(16) 1.00551(6) 0.5305(4) 0.0221(4) Uani 1 1 d . . .
H17 H 0.7782 1.0085 0.5546 0.026 Uiso 1 1 calc R . .
O2 O 0.92362(12) 0.94904(5) 0.8911(3) 0.0235(3) Uani 1 1 d . . .
O1 O 0.39914(11) 0.95396(4) 0.8063(2) 0.0200(3) Uani 1 1 d . . .
N1 N 0.62358(13) 0.95721(5) 0.8975(3) 0.0201(3) Uani 1 1 d . . .
H1A H 0.6251 0.9849 0.9851 0.024 Uiso 1 1 calc R . .
H1B H 0.6983 0.9434 0.8811 0.024 Uiso 1 1 calc R . .
N2 N 0.51047(12) 0.89221(5) 0.6562(3) 0.0170(3) Uani 1 1 d . . .
C1 C 0.38826(15) 0.86754(6) 0.5468(3) 0.0162(3) Uani 1 1 d . . .
C5 C 0.23296(15) 0.80419(6) 0.5741(4) 0.0196(4) Uani 1 1 d . . .
H5 H 0.2071 0.7766 0.6633 0.023 Uiso 1 1 calc R . .
C12 C 0.83502(16) 0.86030(7) 0.4968(4) 0.0213(4) Uani 1 1 d . . .
H12 H 0.8919 0.8714 0.3833 0.026 Uiso 1 1 calc R . .
C2 C 0.30432(16) 0.88513(6) 0.3116(3) 0.0195(4) Uani 1 1 d . . .
H2 H 0.3294 0.9127 0.2210 0.023 Uiso 1 1 calc R . .
C3 C 0.18422(16) 0.86257(6) 0.2091(3) 0.0202(4) Uani 1 1 d . . .
H3 H 0.1265 0.8748 0.0497 0.024 Uiso 1 1 calc R . .
C14 C 0.63090(15) 0.86659(6) 0.6541(3) 0.0161(3) Uani 1 1 d . . .
C10 C 0.78830(15) 0.80463(6) 0.8348(4) 0.0202(4) Uani 1 1 d . . .
H10 H 0.8149 0.7780 0.9543 0.024 Uiso 1 1 calc R . .
C6 C 0.35551(15) 0.82620(6) 0.6817(3) 0.0164(3) Uani 1 1 d . . .
C7 C 0.44227(16) 0.80532(6) 0.9248(3) 0.0191(4) Uani 1 1 d . . .
H7 H 0.3995 0.7899 1.0524 0.023 Uiso 1 1 calc R . .
C8 C 0.57520(16) 0.80545(6) 0.9879(3) 0.0189(3) Uani 1 1 d . . .
H8 H 0.6161 0.7905 1.1560 0.023 Uiso 1 1 calc R . .
C15 C 0.50644(15) 0.93583(6) 0.7882(3) 0.0164(3) Uani 1 1 d . . .
C9 C 0.66417(15) 0.82624(6) 0.8247(3) 0.0173(3) Uani 1 1 d . . .
C4 C 0.14882(15) 0.82186(6) 0.3409(4) 0.0204(4) Uani 1 1 d . . .
H4 H 0.0668 0.8061 0.2710 0.024 Uiso 1 1 calc R . .
C13 C 0.71389(15) 0.88272(6) 0.4873(3) 0.0185(3) Uani 1 1 d . . .
H13 H 0.6876 0.9092 0.3664 0.022 Uiso 1 1 calc R . .
C11 C 0.87266(16) 0.82152(7) 0.6731(4) 0.0223(4) Uani 1 1 d . . .
H11 H 0.9563 0.8065 0.6832 0.027 Uiso 1 1 calc R . .

loop_
_atom_site_aniso_label
_atom_site_aniso_U_11
_atom_site_aniso_U_22
_atom_site_aniso_U_33
_atom_site_aniso_U_23
_atom_site_aniso_U_13
_atom_site_aniso_U_12
C18 0.0152(8) 0.0262(9) 0.0254(9) 0.0009(7) 0.0005(6) 0.0027(7)
C16 0.0154(8) 0.0235(9) 0.0203(8) -0.0044(7) 0.0012(6) -0.0010(6)
C17 0.0126(7) 0.0270(9) 0.0263(9) -0.0015(7) 0.0036(6) 0.0017(6)
O2 0.0192(6) 0.0271(7) 0.0236(7) -0.0004(5) 0.0034(5) -0.0030(5)
O1 0.0130(6) 0.0208(6) 0.0264(7) -0.0027(5) 0.0042(5) 0.0017(4)
N1 0.0129(7) 0.0213(8) 0.0256(8) -0.0052(6) 0.0030(5) -0.0004(5)
N2 0.0104(6) 0.0182(7) 0.0220(7) -0.0010(5) 0.0023(5) 0.0011(5)
C1 0.0108(7) 0.0198(8) 0.0189(8) -0.0034(6) 0.0049(6) 0.0006(6)
C5 0.0152(7) 0.0222(9) 0.0225(8) -0.0007(7) 0.0067(6) -0.0011(6)
C12 0.0143(7) 0.0277(9) 0.0230(9) -0.0058(7) 0.0066(6) -0.0041(6)
C2 0.0156(7) 0.0216(9) 0.0216(8) 0.0007(7) 0.0048(6) 0.0018(6)
C3 0.0159(8) 0.0248(9) 0.0187(8) -0.0007(7) 0.0007(6) 0.0034(6)
C14 0.0110(7) 0.0184(8) 0.0183(8) -0.0039(6) 0.0016(6) 0.0005(6)
C10 0.0138(7) 0.0214(9) 0.0237(9) -0.0020(7) -0.0001(6) 0.0034(6)
C6 0.0133(7) 0.0192(8) 0.0175(8) -0.0014(6) 0.0050(6) 0.0017(6)
C7 0.0197(8) 0.0212(8) 0.0169(8) 0.0002(6) 0.0050(6) -0.0006(6)
C8 0.0179(8) 0.0211(8) 0.0170(8) 0.0005(6) 0.0021(6) 0.0023(6)
C15 0.0142(7) 0.0183(8) 0.0169(8) 0.0034(6) 0.0038(6) -0.0001(6)
C9 0.0143(7) 0.0192(8) 0.0175(8) -0.0031(6) 0.0012(6) 0.0002(6)
C4 0.0121(7) 0.0251(9) 0.0238(9) -0.0059(7) 0.0037(6) -0.0012(6)
C13 0.0147(7) 0.0215(8) 0.0193(8) -0.0019(6) 0.0033(6) -0.0014(6)
C11 0.0120(7) 0.0271(9) 0.0273(9) -0.0071(7) 0.0033(7) 0.0015(6)

loop_
_atom_type_symbol
_atom_type_description
_atom_type_scat_dispersion_real
_atom_type_scat_dispersion_imag
_atom_type_scat_source
C C 0.0033 0.0016 'International Tables Vol C Tables 4.2.6.8 and 6.1.1.4'
H H 0.0000 0.0000 'International Tables Vol C Tables 4.2.6.8 and 6.1.1.4'
N N 0.0061 0.0033 'International Tables Vol C Tables 4.2.6.8 and 6.1.1.4'
O O 0.0106 0.0060 'International Tables Vol C Tables 4.2.6.8 and 6.1.1.4'

loop_
_geom_angle_atom_site_label_1
_geom_angle_atom_site_label_2
_geom_angle_atom_site_label_3
_geom_angle
_geom_angle_site_symmetry_1
_geom_angle_site_symmetry_3
_geom_angle_publ_flag
C17 C18 C16 121.19(16) 3_776 . ?
O2 C16 C17 121.22(15) . . ?
O2 C16 C18 121.34(16) . . ?
C17 C16 C18 117.44(15) . . ?
C18 C17 C16 121.37(16) 3_776 . ?
C15 N2 C14 123.33(13) . . ?
C15 N2 C1 118.88(12) . . ?
C14 N2 C1 117.22(13) . . ?
C2 C1 C6 121.26(15) . . ?
C2 C1 N2 119.71(15) . . ?
C6 C1 N2 119.03(14) . . ?
C4 C5 C6 121.50(16) . . ?
C13 C12 C11 119.65(15) . . ?
C3 C2 C1 120.26(16) . . ?
C2 C3 C4 119.56(15) . . ?
C13 C14 C9 121.13(14) . . ?
C13 C14 N2 119.57(15) . . ?
C9 C14 N2 119.29(14) . . ?
C11 C10 C9 121.15(16) . . ?
C1 C6 C5 117.28(15) . . ?
C1 C6 C7 123.40(15) . . ?
C5 C6 C7 119.31(15) . . ?
C8 C7 C6 127.50(15) . . ?
C7 C8 C9 126.91(16) . . ?
O1 C15 N1 122.17(16) . . ?
O1 C15 N2 120.49(14) . . ?
N1 C15 N2 117.34(14) . . ?
C14 C9 C10 117.60(15) . . ?
C14 C9 C8 123.16(14) . . ?
C10 C9 C8 119.22(15) . . ?
C5 C4 C3 120.11(15) . . ?
C12 C13 C14 120.21(16) . . ?
C12 C11 C10 120.14(15) . . ?

loop_
_geom_bond_atom_site_label_1
_geom_bond_atom_site_label_2
_geom_bond_distance
_geom_bond_site_symmetry_2
_geom_bond_publ_flag
C18 C17 1.331(3) 3_776 ?
C18 C16 1.479(2) . ?
C16 O2 1.227(2) . ?
C16 C17 1.479(2) . ?
C17 C18 1.331(3) 3_776 ?
O1 C15 1.2374(19) . ?
N1 C15 1.353(2) . ?
N2 C15 1.378(2) . ?
N2 C14 1.4335(19) . ?
N2 C1 1.4367(19) . ?
C1 C2 1.391(2) . ?
C1 C6 1.403(2) . ?
C5 C4 1.386(2) . ?
C5 C6 1.404(2) . ?
C12 C13 1.388(2) . ?
C12 C11 1.388(3) . ?
C2 C3 1.386(2) . ?
C3 C4 1.390(2) . ?
C14 C13 1.390(2) . ?
C14 C9 1.401(2) . ?
C10 C11 1.389(2) . ?
C10 C9 1.406(2) . ?
C6 C7 1.466(2) . ?
C7 C8 1.342(2) . ?
C8 C9 1.469(2) . ?
